data_2239912
loop_
_publ_author_name
'Plyuta, Nataliya I.'
'Rusanova, Julia A.'
'Petrusenko, Svitlana R.'
'Omelchenko, Irina V.'

_publ_section_title
;
 Crystal structure of
 {2-[({2-[(2-aminoethyl)amino]ethyl}imino)methyl]phenolato}aquacopper(II)
 bromide
;
_journal_issue 9
_journal_name_full 'Acta Crystallographica Section E'
_journal_page_first m330
_journal_page_last m331
_journal_paper_doi 10.1107/S1600536814017590
_journal_volume 70
_journal_year 2014
_chemical_formula_iupac '[Cu (C11 H16 N3 O2) (H2 O1)] Br'
_chemical_formula_moiety 'C11 H18 Cu N3 O2 +, Br -'
_chemical_formula_sum 'C11 H18 Br Cu N3 O2'
_chemical_formula_weight 367.73
_chemical_name_systematic
;
{2-[({2-[(2-Aminoethyl)amino]ethyl}imino)methyl]phenolato}aquacopper(II)
bromide
;
_space_group_IT_number 14
_symmetry_cell_setting monoclinic
_symmetry_space_group_name_Hall '-P 2ybc'
_symmetry_space_group_name_H-M 'P 1 21/c 1'
_atom_sites_solution_hydrogens geom
_atom_sites_solution_primary direct
_atom_sites_solution_secondary difmap
_audit_creation_method SHELXL-97
_cell_angle_alpha 90.00
_cell_angle_beta 102.355(11)
_cell_angle_gamma 90.00
_cell_formula_units_Z 4
_cell_length_a 9.2226(11)
_cell_length_b 14.0333(13)
_cell_length_c 10.9206(11)
_cell_measurement_reflns_used 1502
_cell_measurement_temperature 293(2)
_cell_measurement_theta_max 32.2115
_cell_measurement_theta_min 2.8933
_cell_volume 1380.6(3)
_computing_cell_refinement 'CrysAlis PRO (Agilent, 2011)'
_computing_data_collection 'CrysAlis PRO (Agilent, 2011)'
_computing_data_reduction 'CrysAlis RED (Agilent, 2011)'
_computing_molecular_graphics 'SHELXTL (Sheldrick, 2008)'
_computing_publication_material 'publCIF (Westrip, 2010)'
_computing_structure_refinement 'OLEX2 (Dolomanov <i>et al.</i>, 2009)'
_computing_structure_solution 'SHELXTL (Sheldrick, 2008)'
_diffrn_ambient_temperature 293(2)
_diffrn_detector_area_resol_mean 16.1827
_diffrn_measured_fraction_theta_full 0.994
_diffrn_measured_fraction_theta_max 0.994
_diffrn_measurement_device_type 'Agilent Xcalibur Sapphire3'
_diffrn_measurement_method '\w scans'
_diffrn_radiation_monochromator graphite
_diffrn_radiation_source 'Enhance (Mo) X-ray Source'
_diffrn_radiation_type MoK\a
_diffrn_radiation_wavelength 0.71073
_diffrn_reflns_av_R_equivalents 0.0450
_diffrn_reflns_av_sigmaI/netI 0.0818
_diffrn_reflns_limit_h_max 12
_diffrn_reflns_limit_h_min -7
_diffrn_reflns_limit_k_max 19
_diffrn_reflns_limit_k_min -16
_diffrn_reflns_limit_l_max 12
_diffrn_reflns_limit_l_min -15
_diffrn_reflns_number 7804
_diffrn_reflns_theta_full 30.00
_diffrn_reflns_theta_max 30.00
_diffrn_reflns_theta_min 2.90
_diffrn_standards_decay_% 1
_diffrn_standards_interval_count 50
_diffrn_standards_number 2
_exptl_absorpt_coefficient_mu 4.474
_exptl_absorpt_correction_T_max 0.2677
_exptl_absorpt_correction_T_min 0.2677
_exptl_absorpt_correction_type multi-scan
_exptl_absorpt_process_details
;
(CrysAlis PRO; Agilent, 2011)
;
_exptl_crystal_colour green
_exptl_crystal_density_diffrn 1.769
_exptl_crystal_density_method 'not measured'
_exptl_crystal_description block
_exptl_crystal_F_000 740
_exptl_crystal_size_max 0.40
_exptl_crystal_size_mid 0.40
_exptl_crystal_size_min 0.40
_refine_diff_density_max 0.978
_refine_diff_density_min -0.375
_refine_ls_extinction_method none
_refine_ls_goodness_of_fit_ref 0.953
_refine_ls_hydrogen_treatment constr
_refine_ls_matrix_type full
_refine_ls_number_parameters 163
_refine_ls_number_reflns 4004
_refine_ls_number_restraints 0
_refine_ls_restrained_S_all 0.953
_refine_ls_R_factor_all 0.1140
_refine_ls_R_factor_gt 0.0523
_refine_ls_shift/su_max 0.001
_refine_ls_shift/su_mean 0.000
_refine_ls_structure_factor_coef Fsqd
_refine_ls_weighting_details 'calc w=1/[\s^2^(Fo^2^)+(0.0308P)^2^+0.0000P] where P=(Fo^2^+2Fc^2^)/3'
_refine_ls_weighting_scheme calc
_refine_ls_wR_factor_gt 0.0822
_refine_ls_wR_factor_ref 0.0965
_reflns_number_gt 2334
_reflns_number_total 4004
_reflns_threshold_expression I>2sigma(I)
_cod_data_source_file rn2126sup1.cf
_cod_data_source_block I
_cod_original_cell_volume 1380.7(3)
_cod_original_sg_symbol_H-M 'P 21/c'
_cod_database_code 2239912
_cod_database_fobs_code 2239912

loop_
_symmetry_equiv_pos_as_xyz
'x, y, z'
'-x, y+1/2, -z+1/2'
'-x, -y, -z'
'x, -y-1/2, z-1/2'

loop_
_atom_site_type_symbol
_atom_site_label
_atom_site_fract_x
_atom_site_fract_y
_atom_site_fract_z
_atom_site_U_iso_or_equiv
_atom_site_adp_type
_atom_site_calc_flag
_atom_site_refinement_flags
_atom_site_occupancy
_atom_site_symmetry_multiplicity
Cu Cu1 0.67287(6) 0.58118(3) 0.65849(4) 0.03317(14) Uani d . 1 1
Br Br1 0.70894(6) 0.32849(3) 0.91251(4) 0.04828(15) Uani d . 1 1
O O1 0.6489(3) 0.61004(19) 0.4836(2) 0.0412(7) Uani d . 1 1
O O2 0.6414(3) 0.41770(17) 0.6240(2) 0.0401(7) Uani d . 1 1
H H2OA 0.5548 0.4032 0.5949 0.060 Uiso d R 1 1
H H2OB 0.6614 0.3912 0.6920 0.060 Uiso d R 1 1
N N1 0.8883(4) 0.5872(2) 0.6891(3) 0.0346(8) Uani d . 1 1
N N2 0.7031(4) 0.5675(2) 0.8462(3) 0.0387(8) Uani d . 1 1
H H2N 0.7059 0.5079 0.8604 0.046 Uiso d R 1 1
N N3 0.4595(4) 0.6068(2) 0.6646(3) 0.0399(8) Uani d . 1 1
H H3NA 0.4358 0.6632 0.6411 0.048 Uiso d R 1 1
H H3NB 0.4087 0.5679 0.6132 0.048 Uiso d R 1 1
C C1 0.9071(4) 0.6273(2) 0.4771(3) 0.0302(8) Uani d . 1 1
C C2 0.7532(5) 0.6287(2) 0.4219(3) 0.0313(9) Uani d . 1 1
C C3 0.7118(5) 0.6529(2) 0.2942(3) 0.0349(9) Uani d . 1 1
H H3 0.6117 0.6542 0.2556 0.042 Uiso calc R 1 1
C C4 0.8153(5) 0.6747(3) 0.2252(4) 0.0424(11) Uani d . 1 1
H H4 0.7837 0.6912 0.1412 0.051 Uiso calc R 1 1
C C5 0.9668(5) 0.6727(3) 0.2784(4) 0.0463(11) Uani d . 1 1
H H5 1.0368 0.6864 0.2309 0.056 Uiso calc R 1 1
C C6 1.0092(5) 0.6498(3) 0.4026(4) 0.0419(10) Uani d . 1 1
H H6 1.1100 0.6491 0.4394 0.050 Uiso calc R 1 1
C C7 0.9648(5) 0.6070(2) 0.6085(4) 0.0366(9) Uani d . 1 1
H H7 1.0673 0.6085 0.6364 0.044 Uiso calc R 1 1
C C8 0.9587(5) 0.5675(3) 0.8202(4) 0.0467(11) Uani d . 1 1
H H8A 1.0528 0.6007 0.8429 0.056 Uiso calc R 1 1
H H8B 0.9771 0.4997 0.8320 0.056 Uiso calc R 1 1
C C9 0.8548(5) 0.6011(3) 0.9012(4) 0.0411(10) Uani d . 1 1
H H9A 0.8868 0.5762 0.9855 0.049 Uiso calc R 1 1
H H9B 0.8561 0.6702 0.9058 0.049 Uiso calc R 1 1
C C10 0.5790(5) 0.6137(3) 0.8863(4) 0.0440(11) Uani d . 1 1
H H10A 0.5935 0.6822 0.8899 0.053 Uiso calc R 1 1
H H10B 0.5728 0.5915 0.9691 0.053 Uiso calc R 1 1
C C11 0.4385(5) 0.5896(3) 0.7935(4) 0.0492(11) Uani d . 1 1
H H11A 0.4132 0.5233 0.8027 0.059 Uiso calc R 1 1
H H11B 0.3576 0.6287 0.8092 0.059 Uiso calc R 1 1

loop_
_atom_site_aniso_label
_atom_site_aniso_U_11
_atom_site_aniso_U_22
_atom_site_aniso_U_33
_atom_site_aniso_U_12
_atom_site_aniso_U_13
_atom_site_aniso_U_23
Cu1 0.0316(3) 0.0396(3) 0.0258(2) 0.0004(2) 0.00050(19) 0.0017(2)
Br1 0.0532(3) 0.0425(2) 0.0456(3) -0.0024(2) 0.0028(2) 0.0084(2)
O1 0.0259(16) 0.0651(18) 0.0285(14) -0.0052(14) -0.0029(12) 0.0099(13)
O2 0.0341(17) 0.0430(15) 0.0378(15) -0.0046(13) -0.0039(12) -0.0007(13)
N1 0.032(2) 0.0361(17) 0.0306(17) 0.0052(15) -0.0046(14) -0.0041(15)
N2 0.053(2) 0.0278(16) 0.0327(18) -0.0054(16) 0.0025(16) 0.0013(14)
N3 0.037(2) 0.0425(18) 0.0396(19) -0.0004(16) 0.0076(16) -0.0011(15)
C1 0.027(2) 0.0261(17) 0.036(2) 0.0005(17) 0.0039(17) -0.0055(16)
C2 0.033(2) 0.0300(19) 0.031(2) -0.0043(18) 0.0052(17) -0.0009(16)
C3 0.035(2) 0.037(2) 0.029(2) -0.0076(18) 0.0001(17) -0.0034(16)
C4 0.058(3) 0.036(2) 0.035(2) -0.004(2) 0.014(2) -0.0020(18)
C5 0.047(3) 0.047(2) 0.052(3) 0.002(2) 0.026(2) -0.012(2)
C6 0.032(3) 0.040(2) 0.055(3) -0.0030(19) 0.012(2) -0.010(2)
C7 0.024(2) 0.036(2) 0.046(2) 0.0033(17) -0.0014(19) -0.0055(18)
C8 0.047(3) 0.052(3) 0.032(2) 0.014(2) -0.0111(19) 0.0004(19)
C9 0.047(3) 0.043(2) 0.028(2) 0.003(2) -0.0043(19) 0.0004(18)
C10 0.054(3) 0.045(2) 0.036(2) -0.002(2) 0.015(2) -0.0047(18)
C11 0.048(3) 0.059(3) 0.043(3) -0.008(2) 0.016(2) -0.005(2)

loop_
_atom_type_symbol
_atom_type_description
_atom_type_scat_dispersion_real
_atom_type_scat_dispersion_imag
_atom_type_scat_source
C C 0.0033 0.0016 'International Tables Vol C Tables 4.2.6.8 and 6.1.1.4'
H H 0.0000 0.0000 'International Tables Vol C Tables 4.2.6.8 and 6.1.1.4'
N N 0.0061 0.0033 'International Tables Vol C Tables 4.2.6.8 and 6.1.1.4'
O O 0.0106 0.0060 'International Tables Vol C Tables 4.2.6.8 and 6.1.1.4'
Cu Cu 0.3201 1.2651 'International Tables Vol C Tables 4.2.6.8 and 6.1.1.4'
Br Br -0.2901 2.4595 'International Tables Vol C Tables 4.2.6.8 and 6.1.1.4'

loop_
_geom_angle_atom_site_label_1
_geom_angle_atom_site_label_2
_geom_angle_atom_site_label_3
_geom_angle
O1 Cu1 N1 93.31(12)
O1 Cu1 N3 95.17(12)
N1 Cu1 N3 162.80(13)
O1 Cu1 N2 173.18(12)
N1 Cu1 N2 85.17(14)
N3 Cu1 N2 84.65(14)
O1 Cu1 O2 93.61(10)
N1 Cu1 O2 99.09(11)
N3 Cu1 O2 95.29(11)
N2 Cu1 O2 93.20(10)
C2 O1 Cu1 127.7(2)
Cu1 O2 H2OA 112.6
Cu1 O2 H2OB 107.8
H2OA O2 H2OB 104.6
C7 N1 C8 121.5(4)
C7 N1 Cu1 126.0(3)
C8 N1 Cu1 112.5(3)
C10 N2 C9 118.1(3)
C10 N2 Cu1 108.4(2)
C9 N2 Cu1 107.2(2)
C10 N2 H2N 112.2
C9 N2 H2N 104.5
Cu1 N2 H2N 105.7
C11 N3 Cu1 109.3(3)
C11 N3 H3NA 111.3
Cu1 N3 H3NA 110.3
C11 N3 H3NB 111.0
Cu1 N3 H3NB 105.5
H3NA N3 H3NB 109.3
C6 C1 C2 119.0(4)
C6 C1 C7 117.9(4)
C2 C1 C7 123.1(4)
O1 C2 C3 118.9(4)
O1 C2 C1 123.7(3)
C3 C2 C1 117.3(4)
C4 C3 C2 121.7(4)
C4 C3 H3 119.1
C2 C3 H3 119.1
C3 C4 C5 121.3(4)
C3 C4 H4 119.3
C5 C4 H4 119.3
C6 C5 C4 117.8(4)
C6 C5 H5 121.1
C4 C5 H5 121.1
C5 C6 C1 122.8(4)
C5 C6 H6 118.6
C1 C6 H6 118.6
N1 C7 C1 126.1(4)
N1 C7 H7 117.0
C1 C7 H7 117.0
N1 C8 C9 108.0(3)
N1 C8 H8A 110.1
C9 C8 H8A 110.1
N1 C8 H8B 110.1
C9 C8 H8B 110.1
H8A C8 H8B 108.4
N2 C9 C8 109.0(3)
N2 C9 H9A 109.9
C8 C9 H9A 109.9
N2 C9 H9B 109.9
C8 C9 H9B 109.9
H9A C9 H9B 108.3
N2 C10 C11 108.4(3)
N2 C10 H10A 110.0
C11 C10 H10A 110.0
N2 C10 H10B 110.0
C11 C10 H10B 110.0
H10A C10 H10B 108.4
N3 C11 C10 109.5(4)
N3 C11 H11A 109.8
C10 C11 H11A 109.8
N3 C11 H11B 109.8
C10 C11 H11B 109.8
H11A C11 H11B 108.2

loop_
_geom_bond_atom_site_label_1
_geom_bond_atom_site_label_2
_geom_bond_distance
Cu1 O1 1.919(3)
Cu1 N1 1.945(3)
Cu1 N3 2.016(3)
Cu1 N2 2.018(3)
Cu1 O2 2.333(2)
O1 C2 1.313(4)
O2 H2OA 0.8197
O2 H2OB 0.8159
N1 C7 1.271(5)
N1 C8 1.466(5)
N2 C10 1.461(5)
N2 C9 1.477(5)
N2 H2N 0.8495
N3 C11 1.481(5)
N3 H3NA 0.8455
N3 H3NB 0.8494
C1 C6 1.407(5)
C1 C2 1.418(5)
C1 C7 1.447(5)
C2 C3 1.407(5)
C3 C4 1.371(5)
C3 H3 0.9300
C4 C5 1.395(6)
C4 H4 0.9300
C5 C6 1.367(6)
C5 H5 0.9300
C6 H6 0.9300
C7 H7 0.9300
C8 C9 1.512(6)
C8 H8A 0.9700
C8 H8B 0.9700
C9 H9A 0.9700
C9 H9B 0.9700
C10 C11 1.503(6)
C10 H10A 0.9700
C10 H10B 0.9700
C11 H11A 0.9700
C11 H11B 0.9700

loop_
_geom_hbond_atom_site_label_D
_geom_hbond_atom_site_label_H
_geom_hbond_atom_site_label_A
_geom_hbond_site_symmetry_A
_geom_hbond_distance_DH
_geom_hbond_distance_HA
_geom_hbond_distance_DA
_geom_hbond_angle_DHA
O2 H2OB Br1 . 0.82 2.51 3.323(3) 172.5
N2 H2N Br1 . 0.85 2.58 3.429(3) 177.3
O2 H2OA O1 3_666 0.82 1.90 2.712(4) 170.7
N3 H3NA Br1 2_656 0.85 2.68 3.499(3) 163.9
